data_1542351
loop_
_publ_author_name
'Yuan, Kang'
'Suzuki, Naoya'
'Mellerup, Soren K.'
'Wang, Xiang'
'Yamaguchi, Shigehiro'
'Wang, Suning'

_publ_section_title
;
 Pyridyl Directed Catalyst-Free trans-Hydroboration of Internal Alkynes.
;
_journal_issue 4
_journal_name_full 'Organic letters'
_journal_page_first 720
_journal_page_last 723
_journal_paper_doi 10.1021/acs.orglett.5b03698
_journal_volume 18
_journal_year 2016
_chemical_formula_sum 'C18 H28 B N Si'
_chemical_formula_weight 297.31
_chemical_name_systematic
; 
 ? 
;
_space_group_IT_number 19
_symmetry_cell_setting orthorhombic
_symmetry_space_group_name_Hall 'P 2ac 2ab'
_symmetry_space_group_name_H-M 'P 21 21 21'
_atom_sites_solution_hydrogens geom
_atom_sites_solution_primary direct
_atom_sites_solution_secondary difmap
_audit_creation_method SHELXL-97
_cell_angle_alpha 90.00
_cell_angle_beta 90.00
_cell_angle_gamma 90.00
_cell_formula_units_Z 4
_cell_length_a 6.6373(3)
_cell_length_b 9.5044(4)
_cell_length_c 27.3003(11)
_cell_measurement_reflns_used 8210
_cell_measurement_temperature 180(2)
_cell_measurement_theta_max 26.68
_cell_measurement_theta_min 2.27
_cell_volume 1722.20(13)
_computing_cell_refinement 'Bruker SAINT'
_computing_data_collection 'Bruker APEX2'
_computing_data_reduction 'Bruker SAINT'
_computing_molecular_graphics 'Bruker SHELXTL'
_computing_publication_material 'Bruker SHELXTL'
_computing_structure_refinement 'SHELXL-97 (Sheldrick, 1997)'
_computing_structure_solution 'SHELXS-97 (Sheldrick, 1990)'
_diffrn_ambient_temperature 180(2)
_diffrn_measured_fraction_theta_full 0.999
_diffrn_measured_fraction_theta_max 0.999
_diffrn_measurement_device_type 'Bruker APEX-II CCD'
_diffrn_measurement_method '\f and \w scans'
_diffrn_radiation_monochromator graphite
_diffrn_radiation_source 'fine-focus sealed tube'
_diffrn_radiation_type MoK\a
_diffrn_radiation_wavelength 0.71073
_diffrn_reflns_av_R_equivalents 0.0240
_diffrn_reflns_av_sigmaI/netI 0.0275
_diffrn_reflns_limit_h_max 7
_diffrn_reflns_limit_h_min -8
_diffrn_reflns_limit_k_max 11
_diffrn_reflns_limit_k_min -12
_diffrn_reflns_limit_l_max 35
_diffrn_reflns_limit_l_min -26
_diffrn_reflns_number 15190
_diffrn_reflns_theta_full 27.13
_diffrn_reflns_theta_max 27.13
_diffrn_reflns_theta_min 1.49
_diffrn_standards_number 0
_exptl_absorpt_coefficient_mu 0.130
_exptl_absorpt_correction_T_max 0.9871
_exptl_absorpt_correction_T_min 0.9871
_exptl_absorpt_correction_type multi-scan
_exptl_crystal_colour colourless
_exptl_crystal_density_diffrn 1.147
_exptl_crystal_density_method 'not measured'
_exptl_crystal_description block
_exptl_crystal_F_000 648
_exptl_crystal_size_max 0.10
_exptl_crystal_size_mid 0.10
_exptl_crystal_size_min 0.10
_refine_diff_density_max 0.252
_refine_diff_density_min -0.197
_refine_diff_density_rms 0.042
_refine_ls_abs_structure_details 'Flack H D (1983), Acta Cryst. A39, 876-881'
_refine_ls_abs_structure_Flack 0.03(10)
_refine_ls_extinction_method none
_refine_ls_goodness_of_fit_ref 1.063
_refine_ls_hydrogen_treatment constr
_refine_ls_matrix_type full
_refine_ls_number_parameters 193
_refine_ls_number_reflns 3726
_refine_ls_number_restraints 0
_refine_ls_restrained_S_all 1.063
_refine_ls_R_factor_all 0.0394
_refine_ls_R_factor_gt 0.0351
_refine_ls_shift/su_max 0.000
_refine_ls_shift/su_mean 0.000
_refine_ls_structure_factor_coef Fsqd
_refine_ls_weighting_details 'calc w=1/[\s^2^(Fo^2^)+(0.0400P)^2^+0.3000P] where P=(Fo^2^+2Fc^2^)/3'
_refine_ls_weighting_scheme calc
_refine_ls_wR_factor_gt 0.0802
_refine_ls_wR_factor_ref 0.0826
_reflns_number_gt 3455
_reflns_number_total 3726
_reflns_threshold_expression >2sigma(I)
_cod_data_source_file ol5b03698_si_002.cif
_cod_data_source_block ns02
_cod_depositor_comments
;
The following automatic conversions were performed:

'_symmetry_cell_setting' value 'Orthorhombic' changed to
'orthorhombic' according to
/usr/data/users/saulius/crontab/automatic-downloads/rss-feeds/ACS/lib/dictionaries/cif_core.dic
dictionary named 'cif_core.dic' version 2.4.2 from 2011-04-26.

Automatic conversion script
Id: cif_fix_values 4268 2015-11-12 08:31:59Z antanas 

 Adding full bibliography for 1542347--1542351.cif.
;
_cod_original_sg_symbol_H-M P2(1)2(1)2(1)
_cod_database_code 1542351

loop_
_symmetry_equiv_pos_as_xyz
'x, y, z'
'x+1/2, -y+1/2, -z'
'-x, y+1/2, -z+1/2'
'-x+1/2, -y, z+1/2'

loop_
_atom_site_label
_atom_site_type_symbol
_atom_site_fract_x
_atom_site_fract_y
_atom_site_fract_z
_atom_site_U_iso_or_equiv
_atom_site_adp_type
_atom_site_occupancy
_atom_site_symmetry_multiplicity
_atom_site_calc_flag
_atom_site_refinement_flags
Si1 Si 0.32698(7) 0.77801(5) 0.187029(16) 0.02849(12) Uani 1 1 d .
B1 B 0.2281(3) 0.98540(17) 0.09441(6) 0.0194(3) Uani 1 1 d .
N1 N 0.23337(19) 0.92071(13) 0.03840(4) 0.0206(3) Uani 1 1 d .
C1 C 0.2539(2) 0.83600(15) 0.12345(5) 0.0210(3) Uani 1 1 d .
C2 C 0.2447(2) 0.73083(15) 0.09030(5) 0.0238(3) Uani 1 1 d .
H2A H 0.2457 0.6343 0.0993 0.029 Uiso 1 1 calc R
C3 C 0.0105(2) 1.06114(15) 0.10263(5) 0.0204(3) Uani 1 1 d .
H3A H -0.0972 0.9903 0.0957 0.024 Uiso 1 1 calc R
C4 C -0.0193(2) 1.18625(16) 0.06764(6) 0.0273(4) Uani 1 1 d .
H4A H -0.1440 1.2363 0.0772 0.033 Uiso 1 1 calc R
H4B H -0.0402 1.1489 0.0342 0.033 Uiso 1 1 calc R
C5 C 0.1541(3) 1.29367(17) 0.06592(6) 0.0332(4) Uani 1 1 d .
H5A H 0.1440 1.3464 0.0347 0.040 Uiso 1 1 calc R
H5B H 0.1339 1.3620 0.0929 0.040 Uiso 1 1 calc R
C6 C 0.3688(3) 1.23448(17) 0.07003(6) 0.0292(4) Uani 1 1 d .
H6A H 0.4587 1.3107 0.0816 0.035 Uiso 1 1 calc R
H6B H 0.4145 1.2070 0.0369 0.035 Uiso 1 1 calc R
C7 C -0.0066(2) 1.10432(17) 0.15654(6) 0.0269(4) Uani 1 1 d .
H7A H -0.0110 1.0182 0.1769 0.032 Uiso 1 1 calc R
H7B H -0.1355 1.1550 0.1613 0.032 Uiso 1 1 calc R
C8 C 0.1660(3) 1.19806(17) 0.17465(6) 0.0308(4) Uani 1 1 d .
H8A H 0.1422 1.2951 0.1628 0.037 Uiso 1 1 calc R
H8B H 0.1625 1.2003 0.2109 0.037 Uiso 1 1 calc R
C9 C 0.3769(2) 1.15197(17) 0.15835(5) 0.0266(4) Uani 1 1 d .
H9A H 0.4201 1.0723 0.1792 0.032 Uiso 1 1 calc R
H9B H 0.4716 1.2306 0.1643 0.032 Uiso 1 1 calc R
C10 C 0.3947(2) 1.10717(15) 0.10435(6) 0.0219(3) Uani 1 1 d .
H10A H 0.5317 1.0663 0.0990 0.026 Uiso 1 1 calc R
C11 C 0.2332(2) 0.77753(16) 0.04013(5) 0.0219(3) Uani 1 1 d .
C12 C 0.2285(2) 0.69785(16) -0.00257(6) 0.0285(4) Uani 1 1 d .
H12A H 0.2275 0.5980 -0.0008 0.034 Uiso 1 1 calc R
C13 C 0.2256(3) 0.76340(19) -0.04705(6) 0.0324(4) Uani 1 1 d .
H13A H 0.2222 0.7099 -0.0764 0.039 Uiso 1 1 calc R
C14 C 0.2275(3) 0.90970(19) -0.04879(6) 0.0320(4) Uani 1 1 d .
H14A H 0.2268 0.9573 -0.0794 0.038 Uiso 1 1 calc R
C15 C 0.2303(2) 0.98446(16) -0.00568(5) 0.0268(3) Uani 1 1 d .
H15A H 0.2300 1.0843 -0.0070 0.032 Uiso 1 1 calc R
C16 C 0.6078(3) 0.7925(2) 0.19027(7) 0.0443(5) Uani 1 1 d .
H16A H 0.6517 0.7810 0.2243 0.066 Uiso 1 1 calc R
H16B H 0.6498 0.8851 0.1782 0.066 Uiso 1 1 calc R
H16C H 0.6689 0.7189 0.1700 0.066 Uiso 1 1 calc R
C17 C 0.2576(4) 0.5889(2) 0.19563(8) 0.0577(6) Uani 1 1 d .
H17A H 0.2874 0.5604 0.2294 0.087 Uiso 1 1 calc R
H17B H 0.3356 0.5306 0.1729 0.087 Uiso 1 1 calc R
H17C H 0.1134 0.5765 0.1892 0.087 Uiso 1 1 calc R
C18 C 0.2156(3) 0.87225(19) 0.24058(6) 0.0416(5) Uani 1 1 d .
H18A H 0.2659 0.8302 0.2710 0.062 Uiso 1 1 calc R
H18B H 0.0685 0.8643 0.2395 0.062 Uiso 1 1 calc R
H18C H 0.2541 0.9717 0.2394 0.062 Uiso 1 1 calc R

loop_
_atom_site_aniso_label
_atom_site_aniso_U_11
_atom_site_aniso_U_22
_atom_site_aniso_U_33
_atom_site_aniso_U_23
_atom_site_aniso_U_13
_atom_site_aniso_U_12
Si1 0.0351(3) 0.0242(2) 0.0262(2) 0.00815(18) -0.0039(2) -0.00302(19)
B1 0.0215(9) 0.0199(8) 0.0167(7) -0.0002(6) -0.0013(7) -0.0011(7)
N1 0.0198(6) 0.0205(6) 0.0215(6) -0.0011(5) -0.0003(5) 0.0017(5)
C1 0.0172(7) 0.0200(7) 0.0259(7) 0.0027(6) -0.0007(6) -0.0027(6)
C2 0.0233(7) 0.0158(7) 0.0323(8) 0.0009(6) -0.0020(7) 0.0009(7)
C3 0.0191(8) 0.0188(7) 0.0232(7) -0.0010(6) -0.0014(6) -0.0028(6)
C4 0.0253(8) 0.0245(8) 0.0320(8) 0.0020(6) -0.0039(7) 0.0037(7)
C5 0.0395(10) 0.0217(8) 0.0383(9) 0.0079(7) -0.0051(8) -0.0015(8)
C6 0.0326(9) 0.0227(8) 0.0323(8) 0.0049(7) 0.0011(7) -0.0095(7)
C7 0.0235(9) 0.0297(8) 0.0276(8) -0.0039(7) 0.0028(7) 0.0026(7)
C8 0.0355(9) 0.0293(9) 0.0276(8) -0.0092(6) -0.0013(7) 0.0008(8)
C9 0.0288(9) 0.0238(8) 0.0273(8) -0.0032(6) -0.0053(7) -0.0075(7)
C10 0.0176(7) 0.0219(7) 0.0263(8) 0.0015(6) 0.0007(6) -0.0003(6)
C11 0.0151(7) 0.0202(7) 0.0303(8) -0.0042(6) -0.0024(6) 0.0011(6)
C12 0.0227(8) 0.0262(8) 0.0367(9) -0.0116(7) -0.0041(7) 0.0039(6)
C13 0.0275(9) 0.0417(10) 0.0281(8) -0.0152(7) -0.0037(7) 0.0078(8)
C14 0.0314(10) 0.0435(10) 0.0211(8) -0.0015(7) -0.0009(7) 0.0067(8)
C15 0.0296(9) 0.0273(8) 0.0235(8) 0.0010(6) -0.0001(7) 0.0025(7)
C16 0.0391(10) 0.0575(12) 0.0363(9) 0.0075(10) -0.0110(8) 0.0077(9)
C17 0.0886(17) 0.0333(10) 0.0512(13) 0.0182(9) -0.0104(12) -0.0129(11)
C18 0.0501(13) 0.0479(11) 0.0267(9) 0.0107(8) 0.0047(8) -0.0021(9)

loop_
_atom_type_symbol
_atom_type_description
_atom_type_scat_dispersion_real
_atom_type_scat_dispersion_imag
_atom_type_scat_source
C C 0.0033 0.0016 'International Tables Vol C Tables 4.2.6.8 and 6.1.1.4'
H H 0.0000 0.0000 'International Tables Vol C Tables 4.2.6.8 and 6.1.1.4'
N N 0.0061 0.0033 'International Tables Vol C Tables 4.2.6.8 and 6.1.1.4'
B B 0.0013 0.0007 'International Tables Vol C Tables 4.2.6.8 and 6.1.1.4'
Si Si 0.0817 0.0704 'International Tables Vol C Tables 4.2.6.8 and 6.1.1.4'

loop_
_geom_angle_atom_site_label_1
_geom_angle_atom_site_label_2
_geom_angle_atom_site_label_3
_geom_angle
C18 Si1 C17 105.38(10)
C18 Si1 C16 108.79(9)
C17 Si1 C16 108.05(11)
C18 Si1 C1 118.62(8)
C17 Si1 C1 109.48(8)
C16 Si1 C1 106.16(7)
C10 B1 C3 105.41(11)
C10 B1 C1 117.81(13)
C3 B1 C1 114.19(12)
C10 B1 N1 113.99(12)
C3 B1 N1 108.14(12)
C1 B1 N1 97.10(11)
C15 N1 C11 118.71(12)
C15 N1 B1 131.33(12)
C11 N1 B1 109.91(11)
C2 C1 B1 108.24(12)
C2 C1 Si1 114.37(11)
B1 C1 Si1 136.68(11)
C1 C2 C11 114.30(13)
C1 C2 H2A 122.9
C11 C2 H2A 122.9
C7 C3 C4 112.34(12)
C7 C3 B1 108.44(12)
C4 C3 B1 111.71(12)
C7 C3 H3A 108.1
C4 C3 H3A 108.1
B1 C3 H3A 108.1
C3 C4 C5 115.83(13)
C3 C4 H4A 108.3
C5 C4 H4A 108.3
C3 C4 H4B 108.3
C5 C4 H4B 108.3
H4A C4 H4B 107.4
C6 C5 C4 116.65(13)
C6 C5 H5A 108.1
C4 C5 H5A 108.1
C6 C5 H5B 108.1
C4 C5 H5B 108.1
H5A C5 H5B 107.3
C5 C6 C10 115.84(13)
C5 C6 H6A 108.3
C10 C6 H6A 108.3
C5 C6 H6B 108.3
C10 C6 H6B 108.3
H6A C6 H6B 107.4
C3 C7 C8 114.20(13)
C3 C7 H7A 108.7
C8 C7 H7A 108.7
C3 C7 H7B 108.7
C8 C7 H7B 108.7
H7A C7 H7B 107.6
C9 C8 C7 115.02(12)
C9 C8 H8A 108.5
C7 C8 H8A 108.5
C9 C8 H8B 108.5
C7 C8 H8B 108.5
H8A C8 H8B 107.5
C8 C9 C10 115.28(12)
C8 C9 H9A 108.5
C10 C9 H9A 108.5
C8 C9 H9B 108.5
C10 C9 H9B 108.5
H9A C9 H9B 107.5
C9 C10 C6 110.91(13)
C9 C10 B1 107.77(12)
C6 C10 B1 112.48(12)
C9 C10 H10A 108.5
C6 C10 H10A 108.5
B1 C10 H10A 108.5
N1 C11 C12 121.01(14)
N1 C11 C2 109.91(12)
C12 C11 C2 129.04(14)
C13 C12 C11 119.84(14)
C13 C12 H12A 120.1
C11 C12 H12A 120.1
C12 C13 C14 119.10(15)
C12 C13 H13A 120.5
C14 C13 H13A 120.5
C15 C14 C13 119.17(15)
C15 C14 H14A 120.4
C13 C14 H14A 120.4
N1 C15 C14 122.16(14)
N1 C15 H15A 118.9
C14 C15 H15A 118.9
Si1 C16 H16A 109.5
Si1 C16 H16B 109.5
H16A C16 H16B 109.5
Si1 C16 H16C 109.5
H16A C16 H16C 109.5
H16B C16 H16C 109.5
Si1 C17 H17A 109.5
Si1 C17 H17B 109.5
H17A C17 H17B 109.5
Si1 C17 H17C 109.5
H17A C17 H17C 109.5
H17B C17 H17C 109.5
Si1 C18 H18A 109.5
Si1 C18 H18B 109.5
H18A C18 H18B 109.5
Si1 C18 H18C 109.5
H18A C18 H18C 109.5
H18B C18 H18C 109.5

loop_
_geom_bond_atom_site_label_1
_geom_bond_atom_site_label_2
_geom_bond_distance
Si1 C18 1.8670(18)
Si1 C17 1.8706(19)
Si1 C16 1.8708(19)
Si1 C1 1.8845(15)
B1 C10 1.624(2)
B1 C3 1.629(2)
B1 C1 1.635(2)
B1 N1 1.6484(19)
N1 C15 1.3475(19)
N1 C11 1.3616(19)
C1 C2 1.350(2)
C2 C11 1.442(2)
C2 H2A 0.9500
C3 C7 1.532(2)
C3 C4 1.538(2)
C3 H3A 1.0000
C4 C5 1.539(2)
C4 H4A 0.9900
C4 H4B 0.9900
C5 C6 1.536(2)
C5 H5A 0.9900
C5 H5B 0.9900
C6 C10 1.540(2)
C6 H6A 0.9900
C6 H6B 0.9900
C7 C8 1.533(2)
C7 H7A 0.9900
C7 H7B 0.9900
C8 C9 1.533(2)
C8 H8A 0.9900
C8 H8B 0.9900
C9 C10 1.539(2)
C9 H9A 0.9900
C9 H9B 0.9900
C10 H10A 1.0000
C11 C12 1.390(2)
C12 C13 1.365(2)
C12 H12A 0.9500
C13 C14 1.391(3)
C13 H13A 0.9500
C14 C15 1.375(2)
C14 H14A 0.9500
C15 H15A 0.9500
C16 H16A 0.9800
C16 H16B 0.9800
C16 H16C 0.9800
C17 H17A 0.9800
C17 H17B 0.9800
C17 H17C 0.9800
C18 H18A 0.9800
C18 H18B 0.9800
C18 H18C 0.9800

loop_
_geom_torsion_atom_site_label_1
_geom_torsion_atom_site_label_2
_geom_torsion_atom_site_label_3
_geom_torsion_atom_site_label_4
_geom_torsion
C10 B1 N1 C15 -51.3(2)
C3 B1 N1 C15 65.6(2)
C1 B1 N1 C15 -176.01(15)
C10 B1 N1 C11 131.47(14)
C3 B1 N1 C11 -111.66(13)
C1 B1 N1 C11 6.72(15)
C10 B1 C1 C2 -128.66(14)
C3 B1 C1 C2 106.84(15)
N1 B1 C1 C2 -6.73(15)
C10 B1 C1 Si1 40.7(2)
C3 B1 C1 Si1 -83.79(18)
N1 B1 C1 Si1 162.63(13)
C18 Si1 C1 C2 -146.23(12)
C17 Si1 C1 C2 -25.33(15)
C16 Si1 C1 C2 91.07(14)
C18 Si1 C1 B1 44.86(18)
C17 Si1 C1 B1 165.76(17)
C16 Si1 C1 B1 -77.83(17)
B1 C1 C2 C11 5.03(18)
Si1 C1 C2 C11 -166.98(11)
C10 B1 C3 C7 -65.09(14)
C1 B1 C3 C7 65.78(15)
N1 B1 C3 C7 172.62(11)
C10 B1 C3 C4 59.24(15)
C1 B1 C3 C4 -169.89(12)
N1 B1 C3 C4 -63.04(15)
C7 C3 C4 C5 71.91(18)
B1 C3 C4 C5 -50.22(18)
C3 C4 C5 C6 36.9(2)
C4 C5 C6 C10 -35.9(2)
C4 C3 C7 C8 -68.54(17)
B1 C3 C7 C8 55.43(16)
C3 C7 C8 C9 -43.82(19)
C7 C8 C9 C10 43.7(2)
C8 C9 C10 C6 69.02(17)
C8 C9 C10 B1 -54.49(17)
C5 C6 C10 C9 -72.14(17)
C5 C6 C10 B1 48.63(18)
C3 B1 C10 C9 63.95(15)
C1 B1 C10 C9 -64.81(16)
N1 B1 C10 C9 -177.62(12)
C3 B1 C10 C6 -58.61(15)
C1 B1 C10 C6 172.64(13)
N1 B1 C10 C6 59.83(17)
C15 N1 C11 C12 -0.4(2)
B1 N1 C11 C12 177.25(13)
C15 N1 C11 C2 177.76(13)
B1 N1 C11 C2 -4.58(17)
C1 C2 C11 N1 -0.31(19)
C1 C2 C11 C12 177.67(15)
N1 C11 C12 C13 0.5(2)
C2 C11 C12 C13 -177.33(15)
C11 C12 C13 C14 0.1(2)
C12 C13 C14 C15 -0.6(3)
C11 N1 C15 C14 -0.2(2)
B1 N1 C15 C14 -177.24(15)
C13 C14 C15 N1 0.7(3)
